data_7239473
loop_
_publ_author_name
'Betts, Helen M.'
'Pascu, Sofia I.'
'Buchard, Antoine'
'Bonnitcha, Paul D.'
'Dilworth, Jonathan R.'

_publ_section_title
;
 One-pot synthesis, characterisation and kinetic stability of novel
 side-bridged pentaazamacrocyclic copper(ii) complexes
;
_journal_issue 25
_journal_name_full 'RSC Advances'
_journal_page_first 12964
_journal_paper_doi 10.1039/c3ra47450j
_journal_volume 4
_journal_year 2014
_chemical_formula_moiety 'C15 H29 Cl2 Cu1 N5 O4'
_chemical_formula_sum 'C15 H29 Cl2 Cu N5 O4'
_chemical_formula_weight 477.88
_space_group_IT_number 14
_space_group_name_Hall '-P 2yn'
_space_group_name_H-M_alt 'P 1 21/n 1'
_symmetry_cell_setting monoclinic
_symmetry_space_group_name_H-M 'P 1 21/n 1'
_atom_sites_solution_hydrogens geom
_atom_sites_solution_primary direct
_audit_creation_date 06-11-05
_audit_creation_method CRYSTALS_ver_12.80
_cell_angle_alpha 90
_cell_angle_beta 91.7800(10)
_cell_angle_gamma 90
_cell_formula_units_Z 8
_cell_length_a 11.9964(8)
_cell_length_b 15.8250(11)
_cell_length_c 21.4986(15)
_cell_measurement_reflns_used 38420
_cell_measurement_temperature 150
_cell_measurement_theta_max 30
_cell_measurement_theta_min 1
_cell_volume 4079.4(5)
_computing_cell_refinement 'Bruker SAINT'
_computing_data_collection 'Bruker APEX2'
_computing_data_reduction 'Bruker SAINT'
_diffrn_ambient_temperature 150
_diffrn_measured_fraction_theta_full 0.997
_diffrn_measured_fraction_theta_max 0.950
_diffrn_measurement_device_type 'Bruker SMART APEX2 CCD'
_diffrn_measurement_method 'fine-slice \w scans'
_diffrn_radiation_monochromator 'silicon 111'
_diffrn_radiation_source 'Daresbury SRS station 9.8'
_diffrn_radiation_type synchrotron
_diffrn_radiation_wavelength 0.6709
_diffrn_reflns_av_R_equivalents 0.061
_diffrn_reflns_limit_h_max 16
_diffrn_reflns_limit_h_min -16
_diffrn_reflns_limit_k_max 21
_diffrn_reflns_limit_k_min -21
_diffrn_reflns_limit_l_max 29
_diffrn_reflns_limit_l_min -29
_diffrn_reflns_number 38420
_diffrn_reflns_theta_full 31.532
_diffrn_reflns_theta_max 33.191
_diffrn_reflns_theta_min 3.581
_diffrn_standards_decay_% 5
_diffrn_standards_number 0
_exptl_absorpt_coefficient_mu 1.364
_exptl_absorpt_correction_type multi-scan
_exptl_absorpt_process_details 'Bruker SADABS'
_exptl_crystal_colour blue
_exptl_crystal_density_diffrn 1.556
_exptl_crystal_description needle
_exptl_crystal_F_000 1992
_exptl_crystal_size_max 0.1
_exptl_crystal_size_mid 0.05
_exptl_crystal_size_min 0.05
_refine_diff_density_max 0.74
_refine_diff_density_min -0.50
_refine_ls_extinction_method None
_refine_ls_goodness_of_fit_ref 1.1331
_refine_ls_hydrogen_treatment noref
_refine_ls_matrix_type full
_refine_ls_number_parameters 487
_refine_ls_number_reflns 4626
_refine_ls_number_restraints 0
_refine_ls_R_factor_all 0.0902
_refine_ls_R_factor_gt 0.0437
_refine_ls_shift/su_max 0.008182
_refine_ls_structure_factor_coef F
_refine_ls_weighting_details
;
 Method, part 1, Chebychev polynomial, (Watkin, 1994, Prince, 1982) 
 [weight] = 1.0/[A~0~*T~0~(x)+A~1~*T~1~(x) ... +A~n-1~]*T~n-1~(x)] 
 where A~i~ are the Chebychev coefficients listed below and x= Fcalc/Fmax 
 Method = Robust Weighting (Prince, 1982) 
 W = [weight] * [1-(deltaF/6*sigmaF)^2^]^2^ 
 A~i~ are: 
 1.08 0.952E-01 0.564 
;
_refine_ls_weighting_scheme calc
_refine_ls_wR_factor_all 0.0762
_refine_ls_wR_factor_gt 0.0497
_refine_ls_wR_factor_ref 0.0497
_reflns_limit_h_max 16
_reflns_limit_h_min -16
_reflns_limit_k_max 21
_reflns_limit_k_min 0
_reflns_limit_l_max 29
_reflns_limit_l_min 0
_reflns_number_gt 4626
_reflns_number_total 11021
_reflns_threshold_expression I>3.00u(I)
_oxford_diffrn_Wilson_B_factor 0.00
_oxford_diffrn_Wilson_scale 0.00
_oxford_refine_ls_scale 0.2184(4)
_oxford_structure_analysis_title 'ox023 in P2(1)/n'
_cod_data_source_file c3ra47450j1.txt
_cod_data_source_block global
_cod_depositor_comments
;
The following automatic conversions were performed:

data item '_symmetry_cell_setting' value 'Monoclinic' was changed to
'monoclinic' in accordance with the
/home/saulius/struct/COD-crude-data/automatic-downloads/DataCite-retrospective/RSC/depositions/lib/dictionaries/cif_core.dic
dictionary named 'cif_core.dic' version 2.4.2 last updated on
2011-04-26.

Automatic conversion script
Id: cif_fix_values 6909 2019-04-08 15:41:33Z antanas 
;
_cod_original_sg_symbol_H-M 'P 1 21/n 1 '
_cod_original_formula_sum 'C15 H29 Cl2 Cu1 N5 O4'
_cod_database_code 7239473

loop_
_symmetry_equiv_pos_as_xyz
x,y,z
-x,-y,-z
-x+1/2,y+1/2,-z+1/2
x+1/2,-y+1/2,z+1/2

loop_
_atom_site_label
_atom_site_type_symbol
_atom_site_fract_x
_atom_site_fract_y
_atom_site_fract_z
_atom_site_U_iso_or_equiv
_atom_site_occupancy
_atom_site_adp_type
O1 O 0.7570(4) 1.0139(3) 0.1318(2) 0.0381 1.0000 Uani
O2 O 0.8260(4) 0.9100(5) 0.0670(3) 0.0774 1.0000 Uani
O3 O 0.7897(5) 0.8801(4) 0.1728(4) 0.0808 1.0000 Uani
O4 O 0.6431(4) 0.9009(3) 0.0998(2) 0.0329 1.0000 Uani
O5 O 0.3656(3) 0.1226(3) 0.38541(18) 0.0266 1.0000 Uani
O6 O 0.2349(4) 0.1515(3) 0.3041(2) 0.0380 1.0000 Uani
O7 O 0.2479(4) 0.0153(3) 0.3467(2) 0.0337 1.0000 Uani
O8 O 0.1731(4) 0.1267(3) 0.4055(2) 0.0390 1.0000 Uani
Cl1 Cl 0.75505(12) 0.92560(9) 0.11704(7) 0.0264 1.0000 Uani
Cl2 Cl 0.25472(10) 0.10445(8) 0.36088(6) 0.0193 1.0000 Uani
Cl3 Cl 1.18088(10) 0.26774(8) 0.15165(6) 0.0175 1.0000 Uani
Cl4 Cl 0.67718(10) 0.25407(8) 0.15135(6) 0.0181 1.0000 Uani
N1 N 0.9470(4) 0.1414(3) 0.13664(19) 0.0138 1.0000 Uani
N2 N 0.9297(4) 0.2821(3) 0.22367(18) 0.0125 1.0000 Uani
N3 N 0.9671(4) 0.2761(3) 0.03663(19) 0.0159 1.0000 Uani
N4 N 0.9532(4) 0.3968(3) 0.1094(2) 0.0163 1.0000 Uani
N5 N 0.4347(4) 0.3763(2) 0.1445(2) 0.0138 1.0000 Uani
N6 N 0.4308(4) 0.2238(2) 0.21952(19) 0.0135 1.0000 Uani
N7 N 0.4558(4) 0.1280(3) 0.0963(2) 0.0180 1.0000 Uani
N8 N 0.4592(4) 0.2591(3) 0.03321(19) 0.0171 1.0000 Uani
C1 C 0.9496(5) 0.4640(3) 0.1574(3) 0.0243 1.0000 Uani
C2 C 0.8898(5) 0.4367(3) 0.2151(3) 0.0204 1.0000 Uani
C3 C 0.9512(5) 0.3667(3) 0.2508(3) 0.0215 1.0000 Uani
C4 C 0.9812(5) 0.2167(3) 0.2668(2) 0.0166 1.0000 Uani
N9 N 0.9507(4) 0.1309(3) 0.2520(2) 0.0160 1.0000 Uani
C6 C 0.9938(5) 0.0992(3) 0.1950(2) 0.0178 1.0000 Uani
C7 C 0.9858(5) 0.0932(3) 0.0822(3) 0.0212 1.0000 Uani
C8 C 0.9295(5) 0.1209(3) 0.0220(2) 0.0225 1.0000 Uani
C9 C 0.9790(5) 0.2020(4) -0.0046(3) 0.0252 1.0000 Uani
C10 C 1.0441(5) 0.3436(4) 0.0174(2) 0.0200 1.0000 Uani
C11 C 1.0438(4) 0.4142(3) 0.0660(3) 0.0199 1.0000 Uani
C12 C 0.8469(4) 0.3917(3) 0.0714(3) 0.0202 1.0000 Uani
C13 C 0.8511(4) 0.3117(4) 0.0310(3) 0.0204 1.0000 Uani
C14 C 0.8337(4) 0.1073(3) 0.2642(3) 0.0188 1.0000 Uani
C15 C 0.8137(5) 0.1087(4) 0.3331(3) 0.0224 1.0000 Uani
C16 C 0.7399(5) 0.1572(5) 0.3594(3) 0.0353 1.0000 Uani
C17 C 0.4582(5) 0.0535(3) 0.1379(3) 0.0256 1.0000 Uani
C18 C 0.4023(5) 0.0706(3) 0.1993(3) 0.0241 1.0000 Uani
C19 C 0.4648(4) 0.1369(3) 0.2383(2) 0.0162 1.0000 Uani
C20 C 0.4765(4) 0.2849(3) 0.2690(2) 0.0155 1.0000 Uani
N21 N 0.4424(4) 0.3712(3) 0.2591(2) 0.0156 1.0000 Uani
C22 C 0.4830(4) 0.4105(3) 0.2052(2) 0.0167 1.0000 Uani
C23 C 0.4663(5) 0.4347(3) 0.0931(2) 0.0174 1.0000 Uani
C24 C 0.4076(5) 0.4125(4) 0.0321(3) 0.0233 1.0000 Uani
C25 C 0.4630(5) 0.3405(4) -0.0019(3) 0.0213 1.0000 Uani
C26 C 0.3472(4) 0.2185(3) 0.0249(2) 0.0181 1.0000 Uani
C27 C 0.3463(4) 0.1351(3) 0.0607(3) 0.0193 1.0000 Uani
C28 C 0.5442(5) 0.1200(4) 0.0499(3) 0.0240 1.0000 Uani
C29 C 0.5427(5) 0.1988(4) 0.0079(3) 0.0236 1.0000 Uani
C30 C 0.3265(5) 0.3915(4) 0.2760(3) 0.0215 1.0000 Uani
C31 C 0.3148(5) 0.3947(4) 0.3454(3) 0.0241 1.0000 Uani
C32 C 0.2398(5) 0.3541(4) 0.3767(3) 0.0323 1.0000 Uani
Cu1 Cu 0.97719(5) 0.26868(4) 0.13376(3) 0.0114 1.0000 Uani
Cu2 Cu 0.47242(5) 0.25197(3) 0.13075(3) 0.0113 1.0000 Uani
H11 H 1.0267 0.4796 0.1691 0.0357 1.0000 Uiso
H12 H 0.9131 0.5138 0.1389 0.0358 1.0000 Uiso
H21 H 0.8819 0.4852 0.2428 0.0299 1.0000 Uiso
H22 H 0.8150 0.4153 0.2032 0.0301 1.0000 Uiso
H31 H 1.0312 0.3774 0.2508 0.0298 1.0000 Uiso
H32 H 0.9283 0.3667 0.2942 0.0300 1.0000 Uiso
H41 H 1.0620 0.2227 0.2656 0.0243 1.0000 Uiso
H42 H 0.9588 0.2295 0.3095 0.0238 1.0000 Uiso
H61 H 1.0759 0.1084 0.1962 0.0258 1.0000 Uiso
H62 H 0.9791 0.0377 0.1931 0.0263 1.0000 Uiso
H71 H 1.0661 0.1016 0.0795 0.0319 1.0000 Uiso
H72 H 0.9725 0.0329 0.0889 0.0321 1.0000 Uiso
H81 H 0.9356 0.0755 -0.0080 0.0329 1.0000 Uiso
H82 H 0.8508 0.1298 0.0291 0.0329 1.0000 Uiso
H91 H 1.0592 0.1924 -0.0100 0.0381 1.0000 Uiso
H92 H 0.9454 0.2133 -0.0457 0.0380 1.0000 Uiso
H101 H 1.1196 0.3206 0.0141 0.0278 1.0000 Uiso
H102 H 1.0210 0.3661 -0.0236 0.0281 1.0000 Uiso
H111 H 1.1161 0.4266 0.0855 0.0359 1.0000 Uiso
H112 H 1.0018 0.4594 0.0466 0.0362 1.0000 Uiso
H121 H 0.8680 0.4343 0.0419 0.0374 1.0000 Uiso
H122 H 0.7801 0.3961 0.0950 0.0369 1.0000 Uiso
H131 H 0.8676 0.3350 -0.0087 0.0383 1.0000 Uiso
H132 H 0.7896 0.2728 0.0344 0.0380 1.0000 Uiso
H141 H 0.8193 0.0501 0.2486 0.0292 1.0000 Uiso
H142 H 0.7808 0.1461 0.2432 0.0290 1.0000 Uiso
H151 H 0.8572 0.0726 0.3586 0.0340 1.0000 Uiso
H161 H 0.7300 0.1565 0.4029 0.0511 1.0000 Uiso
H162 H 0.6946 0.1946 0.3356 0.0512 1.0000 Uiso
H171 H 0.5358 0.0382 0.1467 0.0360 1.0000 Uiso
H172 H 0.4209 0.0062 0.1163 0.0359 1.0000 Uiso
H181 H 0.4007 0.0176 0.2233 0.0340 1.0000 Uiso
H182 H 0.3253 0.0892 0.1914 0.0341 1.0000 Uiso
H191 H 0.5452 0.1298 0.2341 0.0240 1.0000 Uiso
H192 H 0.4478 0.1284 0.2819 0.0238 1.0000 Uiso
H201 H 0.5580 0.2823 0.2689 0.0218 1.0000 Uiso
H202 H 0.4524 0.2662 0.3100 0.0219 1.0000 Uiso
H221 H 0.4663 0.4711 0.2076 0.0238 1.0000 Uiso
H222 H 0.5645 0.4032 0.2057 0.0241 1.0000 Uiso
H231 H 0.4481 0.4928 0.1058 0.0260 1.0000 Uiso
H232 H 0.5466 0.4312 0.0878 0.0257 1.0000 Uiso
H241 H 0.4065 0.4623 0.0057 0.0348 1.0000 Uiso
H242 H 0.3298 0.3968 0.0399 0.0348 1.0000 Uiso
H251 H 0.5417 0.3549 -0.0078 0.0299 1.0000 Uiso
H252 H 0.4264 0.3324 -0.0426 0.0301 1.0000 Uiso
H261 H 0.2832 0.2540 0.0311 0.0341 1.0000 Uiso
H262 H 0.3643 0.2003 -0.0162 0.0343 1.0000 Uiso
H271 H 0.2809 0.1262 0.0852 0.0362 1.0000 Uiso
H272 H 0.3677 0.0956 0.0301 0.0362 1.0000 Uiso
H281 H 0.6178 0.1053 0.0674 0.0441 1.0000 Uiso
H282 H 0.5024 0.0798 0.0253 0.0443 1.0000 Uiso
H291 H 0.6167 0.2258 0.0089 0.0362 1.0000 Uiso
H292 H 0.5235 0.1836 -0.0350 0.0358 1.0000 Uiso
H301 H 0.3066 0.4472 0.2587 0.0311 1.0000 Uiso
H302 H 0.2742 0.3490 0.2587 0.0311 1.0000 Uiso
H311 H 0.3665 0.4283 0.3683 0.0351 1.0000 Uiso
H321 H 0.2362 0.3578 0.4205 0.0483 1.0000 Uiso
H322 H 0.1863 0.3187 0.3567 0.0479 1.0000 Uiso

loop_
_atom_site_aniso_label
_atom_site_aniso_U_11
_atom_site_aniso_U_22
_atom_site_aniso_U_33
_atom_site_aniso_U_23
_atom_site_aniso_U_13
_atom_site_aniso_U_12
O1 0.027(3) 0.027(2) 0.060(3) -0.018(2) 0.000(2) -0.0044(18)
O2 0.031(3) 0.114(5) 0.089(5) -0.070(4) 0.034(3) -0.028(3)
O3 0.054(4) 0.072(4) 0.115(6) 0.039(4) -0.032(4) 0.014(3)
O4 0.021(2) 0.044(3) 0.034(2) -0.019(2) 0.0044(18) -0.0100(19)
O5 0.019(2) 0.040(2) 0.021(2) -0.0066(17) 0.0009(16) -0.0046(18)
O6 0.021(2) 0.059(3) 0.034(3) 0.015(2) 0.0037(19) 0.016(2)
O7 0.029(3) 0.026(2) 0.046(3) -0.0143(19) -0.002(2) -0.0015(18)
O8 0.024(2) 0.054(3) 0.040(3) -0.015(2) 0.023(2) -0.001(2)
Cl1 0.0174(7) 0.0267(7) 0.0350(8) -0.0133(6) -0.0026(6) 0.0019(5)
Cl2 0.0150(6) 0.0239(6) 0.0192(6) -0.0069(5) 0.0011(5) 0.0002(5)
Cl3 0.0087(6) 0.0248(7) 0.0189(6) 0.0014(5) -0.0019(5) 0.0012(5)
Cl4 0.0086(6) 0.0264(7) 0.0193(6) -0.0006(5) 0.0000(5) -0.0022(5)
N1 0.017(2) 0.015(2) 0.009(2) -0.0024(15) -0.0012(17) -0.0016(16)
N2 0.013(2) 0.014(2) 0.0105(19) 0.0006(15) -0.0015(16) -0.0010(16)
N3 0.010(2) 0.024(2) 0.014(2) 0.0044(17) 0.0008(17) -0.0023(17)
N4 0.013(2) 0.019(2) 0.017(2) 0.0045(17) -0.0056(17) 0.0036(17)
N5 0.015(2) 0.012(2) 0.014(2) 0.0000(15) 0.0001(16) -0.0036(16)
N6 0.014(2) 0.0098(19) 0.016(2) 0.0019(16) 0.0039(16) 0.0021(16)
N7 0.014(2) 0.021(2) 0.019(2) -0.0058(17) 0.0022(18) 0.0016(17)
N8 0.015(2) 0.024(2) 0.012(2) 0.0012(17) 0.0001(16) -0.0033(17)
C1 0.022(3) 0.012(2) 0.039(3) -0.001(2) -0.001(3) -0.001(2)
C2 0.023(3) 0.018(3) 0.021(3) -0.006(2) 0.000(2) 0.002(2)
C3 0.026(3) 0.018(3) 0.020(3) -0.007(2) -0.001(2) -0.001(2)
C4 0.020(3) 0.017(2) 0.013(2) 0.0008(18) -0.001(2) -0.006(2)
N9 0.018(2) 0.017(2) 0.013(2) 0.0044(16) -0.0007(17) -0.0031(17)
C6 0.025(3) 0.013(2) 0.016(2) 0.0047(19) -0.002(2) 0.003(2)
C7 0.025(3) 0.022(3) 0.018(3) -0.004(2) 0.004(2) -0.001(2)
C8 0.029(3) 0.024(3) 0.014(3) -0.007(2) -0.001(2) -0.011(2)
C9 0.029(3) 0.036(3) 0.011(3) 0.003(2) 0.006(2) -0.013(3)
C10 0.014(3) 0.033(3) 0.013(2) 0.010(2) 0.001(2) 0.001(2)
C11 0.010(2) 0.021(3) 0.029(3) 0.013(2) -0.002(2) -0.004(2)
C12 0.011(2) 0.020(3) 0.029(3) 0.014(2) -0.002(2) -0.002(2)
C13 0.013(3) 0.031(3) 0.018(3) 0.009(2) -0.001(2) 0.001(2)
C14 0.017(3) 0.018(3) 0.022(3) 0.008(2) 0.000(2) -0.005(2)
C15 0.022(3) 0.029(3) 0.017(3) 0.009(2) 0.004(2) -0.004(2)
C16 0.024(3) 0.051(4) 0.031(3) -0.008(3) 0.005(3) -0.006(3)
C17 0.029(3) 0.014(2) 0.034(3) -0.001(2) -0.002(3) -0.001(2)
C18 0.022(3) 0.020(3) 0.030(3) 0.010(2) -0.002(2) -0.002(2)
C19 0.013(3) 0.019(3) 0.016(3) 0.0020(19) 0.002(2) 0.0014(19)
C20 0.013(2) 0.021(3) 0.013(2) 0.0000(19) -0.0017(19) 0.0043(19)
N21 0.016(2) 0.018(2) 0.013(2) -0.0030(16) -0.0013(17) 0.0049(17)
C22 0.017(3) 0.013(2) 0.020(3) -0.0047(19) -0.004(2) -0.0018(19)
C23 0.017(3) 0.022(3) 0.014(2) 0.006(2) 0.002(2) -0.003(2)
C24 0.022(3) 0.026(3) 0.022(3) 0.012(2) -0.002(2) -0.002(2)
C25 0.019(3) 0.026(3) 0.019(3) 0.003(2) -0.001(2) -0.006(2)
C26 0.012(2) 0.029(3) 0.013(2) -0.007(2) -0.0026(19) -0.001(2)
C27 0.011(2) 0.022(3) 0.025(3) -0.008(2) -0.001(2) 0.0021(19)
C28 0.021(3) 0.030(3) 0.021(3) -0.011(2) 0.000(2) 0.003(2)
C29 0.014(3) 0.044(3) 0.013(3) -0.008(2) 0.007(2) -0.003(2)
C30 0.020(3) 0.029(3) 0.016(3) -0.005(2) 0.003(2) 0.011(2)
C31 0.026(3) 0.028(3) 0.018(3) -0.006(2) -0.003(2) 0.004(2)
C32 0.024(3) 0.044(4) 0.029(3) 0.001(3) 0.008(3) -0.003(3)
Cu1 0.0104(3) 0.0129(3) 0.0107(3) 0.0013(2) -0.0009(2) -0.0007(2)
Cu2 0.0103(3) 0.0127(3) 0.0110(3) -0.0006(2) 0.0007(2) -0.0009(2)

loop_
_atom_type_symbol
_atom_type_scat_dispersion_real
_atom_type_scat_dispersion_imag
_atom_type_scat_Cromer_Mann_a1
_atom_type_scat_Cromer_Mann_b1
_atom_type_scat_Cromer_Mann_a2
_atom_type_scat_Cromer_Mann_b2
_atom_type_scat_Cromer_Mann_a3
_atom_type_scat_Cromer_Mann_b3
_atom_type_scat_Cromer_Mann_a4
_atom_type_scat_Cromer_Mann_b4
_atom_type_scat_Cromer_Mann_c
_atom_type_scat_source
C 0.0033 0.0016 2.3100 20.8439 1.0200 10.2075 1.5886 0.5687 0.8650 51.6512 0.2156 'International Tables Vol C 4.2.6.8 and 6.1.1.4'
H 0.0000 0.0000 0.4930 10.5109 0.3229 26.1257 0.1402 3.1424 0.0408 57.7998 0.0030 'International Tables Vol C 4.2.6.8 and 6.1.1.4'
N 0.0061 0.0033 12.2126 0.0057 3.1322 9.8933 2.0125 28.9975 1.1663 0.5826 -11.5290 'International Tables Vol C 4.2.6.8 and 6.1.1.4'
O 0.0106 0.0060 3.0485 13.2771 2.2868 5.7011 1.5463 0.3239 0.8670 32.9089 0.2508 'International Tables Vol C 4.2.6.8 and 6.1.1.4'
Cl 0.1484 0.1585 11.4604 0.0104 7.1964 1.1662 6.2556 18.5194 1.6455 47.7784 -9.5574 'International Tables Vol C 4.2.6.8 and 6.1.1.4'
Cu 0.3201 1.2651 13.3380 3.5828 7.1676 0.2470 5.6158 11.3966 1.6735 64.8126 1.1910 'International Tables Vol C 4.2.6.8 and 6.1.1.4'

loop_
_geom_angle_atom_site_label_1
_geom_angle_atom_site_label_2
_geom_angle_atom_site_label_3
_geom_angle
_geom_angle_publ_flag
O3 Cl1 O4 108.7(4) yes
O3 Cl1 O1 107.4(4) yes
O4 Cl1 O1 109.4(3) yes
O3 Cl1 O2 112.2(5) yes
O4 Cl1 O2 109.6(3) yes
O1 Cl1 O2 109.5(4) yes
O7 Cl2 O5 108.4(3) yes
O7 Cl2 O6 108.6(3) yes
O5 Cl2 O6 109.4(3) yes
O7 Cl2 O8 110.2(3) yes
O5 Cl2 O8 110.3(3) yes
O6 Cl2 O8 109.9(3) yes
C6 N1 C7 108.0(4) yes
C6 N1 Cu1 113.5(3) yes
C7 N1 Cu1 115.0(3) yes
C3 N2 C4 108.3(4) yes
C3 N2 Cu1 114.6(3) yes
C4 N2 Cu1 112.9(3) yes
C9 N3 C10 109.4(4) yes
C9 N3 C13 110.8(4) yes
C10 N3 C13 107.0(4) yes
C9 N3 Cu1 123.4(3) yes
C10 N3 Cu1 107.6(3) yes
C13 N3 Cu1 97.3(3) yes
C1 N4 C11 110.1(4) yes
C1 N4 C12 112.0(4) yes
C11 N4 C12 107.2(4) yes
C1 N4 Cu1 121.6(3) yes
C11 N4 Cu1 103.8(3) yes
C12 N4 Cu1 101.0(3) yes
C22 N5 C23 108.4(4) yes
C22 N5 Cu2 112.9(3) yes
C23 N5 Cu2 115.1(3) yes
C19 N6 C20 107.9(4) yes
C19 N6 Cu2 112.5(3) yes
C20 N6 Cu2 114.9(3) yes
C17 N7 C27 111.5(4) yes
C17 N7 C28 109.7(4) yes
C27 N7 C28 107.2(4) yes
C17 N7 Cu2 122.0(3) yes
C27 N7 Cu2 100.5(3) yes
C28 N7 Cu2 104.7(3) yes
C25 N8 C26 110.5(4) yes
C25 N8 C29 109.5(4) yes
C26 N8 C29 106.9(4) yes
C25 N8 Cu2 123.2(3) yes
C26 N8 Cu2 97.8(3) yes
C29 N8 Cu2 107.3(3) yes
N4 C1 C2 112.9(4) yes
N4 C1 H11 108.0 no
C2 C1 H11 109.1 no
N4 C1 H12 108.5 no
C2 C1 H12 110.2 no
H11 C1 H12 107.9 no
C1 C2 C3 112.7(5) yes
C1 C2 H21 109.4 no
C3 C2 H21 108.5 no
C1 C2 H22 109.6 no
C3 C2 H22 107.7 no
H21 C2 H22 108.8 no
C2 C3 N2 112.5(4) yes
C2 C3 H31 109.5 no
N2 C3 H31 108.5 no
C2 C3 H32 109.5 no
N2 C3 H32 109.0 no
H31 C3 H32 107.7 no
N2 C4 N9 114.4(4) yes
N2 C4 H41 107.7 no
N9 C4 H41 109.4 no
N2 C4 H42 108.2 no
N9 C4 H42 109.0 no
H41 C4 H42 107.8 no
C4 N9 C6 115.0(4) yes
C4 N9 C14 115.7(4) yes
C6 N9 C14 115.6(4) yes
N1 C6 N9 114.7(4) yes
N1 C6 H61 107.4 no
N9 C6 H61 108.0 no
N1 C6 H62 109.8 no
N9 C6 H62 108.1 no
H61 C6 H62 108.7 no
N1 C7 C8 112.7(5) yes
N1 C7 H71 108.1 no
C8 C7 H71 109.0 no
N1 C7 H72 109.2 no
C8 C7 H72 109.9 no
H71 C7 H72 107.9 no
C7 C8 C9 113.4(5) yes
C7 C8 H81 108.4 no
C9 C8 H81 109.5 no
C7 C8 H82 108.6 no
C9 C8 H82 109.1 no
H81 C8 H82 107.8 no
C8 C9 N3 113.2(4) yes
C8 C9 H91 107.8 no
N3 C9 H91 107.7 no
C8 C9 H92 109.8 no
N3 C9 H92 110.6 no
H91 C9 H92 107.5 no
N3 C10 C11 108.7(4) yes
N3 C10 H101 109.8 no
C11 C10 H101 110.0 no
N3 C10 H102 110.5 no
C11 C10 H102 110.0 no
H101 C10 H102 107.7 no
C10 C11 N4 108.2(4) yes
C10 C11 Cu1 76.5(3) yes
N4 C11 Cu1 46.0(2) yes
C10 C11 H111 114.9 no
N4 C11 H111 115.4 no
Cu1 C11 H111 101.7 no
C10 C11 H112 105.1 no
N4 C11 H112 91.6 no
Cu1 C11 H112 132.1 no
H111 C11 H112 119.0 no
N4 C12 C13 108.1(4) yes
N4 C12 Cu1 47.5(2) yes
C13 C12 Cu1 70.9(3) yes
N4 C12 H121 94.9 no
C13 C12 H121 100.9 no
Cu1 C12 H121 130.1 no
N4 C12 H122 114.7 no
C13 C12 H122 113.5 no
Cu1 C12 H122 105.0 no
H121 C12 H122 122.3 no
C12 C13 N3 108.0(4) yes
C12 C13 Cu1 76.9(3) yes
N3 C13 Cu1 49.6(2) yes
C12 C13 H131 101.4 no
N3 C13 H131 90.0 no
Cu1 C13 H131 134.0 no
C12 C13 H132 116.4 no
N3 C13 H132 117.5 no
Cu1 C13 H132 100.6 no
H131 C13 H132 119.6 no
N9 C14 C15 110.5(4) yes
N9 C14 H141 109.2 no
C15 C14 H141 108.6 no
N9 C14 H142 111.2 no
C15 C14 H142 108.8 no
H141 C14 H142 108.4 no
C14 C15 C16 124.2(6) yes
C14 C15 H151 117.5 no
C16 C15 H151 118.3 no
C15 C16 H161 121.7 no
C15 C16 H162 121.2 no
H161 C16 H162 117.1 no
N7 C17 C18 112.4(4) yes
N7 C17 H171 108.5 no
C18 C17 H171 108.6 no
N7 C17 H172 108.8 no
C18 C17 H172 109.8 no
H171 C17 H172 108.7 no
C17 C18 C19 112.1(5) yes
C17 C18 H181 108.6 no
C19 C18 H181 108.4 no
C17 C18 H182 109.9 no
C19 C18 H182 109.4 no
H181 C18 H182 108.3 no
C18 C19 N6 111.2(4) yes
C18 C19 H191 109.9 no
N6 C19 H191 110.2 no
C18 C19 H192 108.6 no
N6 C19 H192 108.9 no
H191 C19 H192 108.0 no
N6 C20 N21 113.7(4) yes
N6 C20 H201 108.0 no
N21 C20 H201 108.6 no
N6 C20 H202 109.1 no
N21 C20 H202 109.1 no
H201 C20 H202 108.2 no
C20 N21 C22 115.8(4) yes
C20 N21 C30 115.7(4) yes
C22 N21 C30 117.0(4) yes
N5 C22 N21 114.6(4) yes
N5 C22 H221 108.8 no
N21 C22 H221 108.0 no
N5 C22 H222 108.8 no
N21 C22 H222 107.8 no
H221 C22 H222 108.6 no
N5 C23 C24 112.0(4) yes
N5 C23 H231 108.0 no
C24 C23 H231 110.8 no
N5 C23 H232 108.9 no
C24 C23 H232 108.7 no
H231 C23 H232 108.3 no
C23 C24 C25 113.1(5) yes
C23 C24 H241 108.3 no
C25 C24 H241 109.1 no
C23 C24 H242 109.3 no
C25 C24 H242 109.0 no
H241 C24 H242 108.0 no
C24 C25 N8 112.5(4) yes
C24 C25 H251 109.0 no
N8 C25 H251 108.0 no
C24 C25 H252 109.8 no
N8 C25 H252 108.7 no
H251 C25 H252 108.8 no
N8 C26 C27 109.3(4) yes
N8 C26 Cu2 49.4(2) yes
C27 C26 Cu2 76.1(3) yes
N8 C26 H261 116.7 no
C27 C26 H261 114.5 no
Cu2 C26 H261 101.0 no
N8 C26 H262 91.3 no
C27 C26 H262 102.1 no
Cu2 C26 H262 134.2 no
H261 C26 H262 119.9 no
C26 C27 N7 107.5(4) yes
C26 C27 Cu2 71.8(3) yes
N7 C27 Cu2 47.7(2) yes
C26 C27 H271 114.7 no
N7 C27 H271 115.1 no
Cu2 C27 H271 103.7 no
C26 C27 H272 102.2 no
N7 C27 H272 93.0 no
Cu2 C27 H272 130.9 no
H271 C27 H272 121.6 no
N7 C28 C29 109.3(4) yes
N7 C28 Cu2 45.2(2) yes
C29 C28 Cu2 76.6(3) yes
N7 C28 H281 114.6 no
C29 C28 H281 114.4 no
Cu2 C28 H281 103.0 no
N7 C28 H282 93.1 no
C29 C28 H282 102.6 no
Cu2 C28 H282 131.0 no
H281 C28 H282 120.3 no
C28 C29 N8 107.4(4) yes
C28 C29 H291 110.2 no
N8 C29 H291 109.1 no
C28 C29 H292 110.7 no
N8 C29 H292 111.1 no
H291 C29 H292 108.4 no
N21 C30 C31 111.5(4) yes
N21 C30 H301 108.7 no
C31 C30 H301 108.5 no
N21 C30 H302 110.5 no
C31 C30 H302 108.6 no
H301 C30 H302 109.1 no
C30 C31 C32 125.5(6) yes
C30 C31 H311 117.2 no
C32 C31 H311 117.3 no
C31 C32 H321 122.4 no
C31 C32 H322 121.6 no
H321 C32 H322 116.0 no
Cl3 Cu1 N4 99.87(12) yes
Cl3 Cu1 N3 100.53(12) yes
N4 Cu1 N3 72.25(17) yes
Cl3 Cu1 N1 99.49(13) yes
N4 Cu1 N1 158.31(17) yes
N3 Cu1 N1 94.64(17) yes
Cl3 Cu1 N2 99.07(13) yes
N4 Cu1 N2 95.45(17) yes
N3 Cu1 N2 158.37(17) yes
N1 Cu1 N2 91.07(16) yes
Cl3 Cu1 C13 130.65(12) yes
N4 Cu1 C13 59.41(17) yes
N3 Cu1 C13 33.16(17) yes
N1 Cu1 C13 100.15(17) yes
N2 Cu1 C13 125.23(17) yes
Cl3 Cu1 C12 127.82(11) yes
N4 Cu1 C12 31.47(16) yes
N3 Cu1 C12 58.04(17) yes
N1 Cu1 C12 126.85(16) yes
N2 Cu1 C12 102.23(17) yes
Cl3 Cu1 C11 78.01(11) yes
N4 Cu1 C11 30.27(17) yes
N3 Cu1 C11 56.83(17) yes
N1 Cu1 C11 149.55(17) yes
N2 Cu1 C11 119.36(17) yes
C13 Cu1 C12 32.20(17) yes
C13 Cu1 C11 62.69(16) yes
C12 Cu1 C11 50.02(15) yes
Cl4 Cu2 N7 99.08(13) yes
Cl4 Cu2 N8 102.75(13) yes
N7 Cu2 N8 72.25(17) yes
Cl4 Cu2 N5 100.60(13) yes
N7 Cu2 N5 158.43(17) yes
N8 Cu2 N5 94.75(17) yes
Cl4 Cu2 N6 96.06(13) yes
N7 Cu2 N6 95.92(17) yes
N8 Cu2 N6 159.06(18) yes
N5 Cu2 N6 90.72(16) yes
Cl4 Cu2 C26 131.65(12) yes
N7 Cu2 C26 58.91(17) yes
N8 Cu2 C26 32.73(16) yes
N5 Cu2 C26 100.85(17) yes
N6 Cu2 C26 126.34(17) yes
Cl4 Cu2 C27 128.33(11) yes
N7 Cu2 C27 31.88(16) yes
N8 Cu2 C27 58.42(17) yes
N5 Cu2 C27 126.57(16) yes
N6 Cu2 C27 102.44(17) yes
Cl4 Cu2 C28 78.69(12) yes
N7 Cu2 C28 30.03(17) yes
N8 Cu2 C28 56.53(17) yes
N5 Cu2 C28 149.51(17) yes
N6 Cu2 C28 119.75(17) yes
C26 Cu2 C27 32.04(16) yes
C26 Cu2 C28 61.47(16) yes
C27 Cu2 C28 50.21(16) yes

loop_
_geom_bond_atom_site_label_1
_geom_bond_atom_site_label_2
_geom_bond_distance
_geom_bond_publ_flag
O1 Cl1 1.433(4) yes
O2 Cl1 1.414(5) yes
O3 Cl1 1.448(6) yes
O4 Cl1 1.436(4) yes
O5 Cl2 1.444(4) yes
O6 Cl2 1.444(5) yes
O7 Cl2 1.446(4) yes
O8 Cl2 1.437(4) yes
Cl3 Cu1 2.4619(14) yes
Cl4 Cu2 2.4827(14) yes
N1 C6 1.514(6) yes
N1 C7 1.484(7) yes
N1 Cu1 2.047(4) yes
N2 C3 1.480(6) yes
N2 C4 1.510(6) yes
N2 Cu1 2.043(4) yes
N3 C9 1.481(7) yes
N3 C10 1.480(7) yes
N3 C13 1.503(7) yes
N3 Cu1 2.091(4) yes
N4 C1 1.484(7) yes
N4 C11 1.480(7) yes
N4 C12 1.495(7) yes
N4 Cu1 2.111(4) yes
N5 C22 1.511(6) yes
N5 C23 1.499(6) yes
N5 Cu2 2.042(4) yes
N6 C19 1.487(6) yes
N6 C20 1.526(6) yes
N6 Cu2 2.037(4) yes
N7 C17 1.480(7) yes
N7 C27 1.503(7) yes
N7 C28 1.484(7) yes
N7 Cu2 2.104(4) yes
N8 C25 1.494(7) yes
N8 C26 1.495(7) yes
N8 C29 1.498(7) yes
N8 Cu2 2.101(4) yes
C1 C2 1.515(8) yes
C1 H11 0.983 no
C1 H12 0.980 no
C2 C3 1.525(8) yes
C2 H21 0.980 no
C2 H22 0.985 no
C3 H31 0.974 no
C3 H32 0.982 no
C4 N9 1.439(6) yes
C4 H41 0.975 no
C4 H42 0.985 no
N9 C6 1.435(7) yes
N9 C14 1.484(7) yes
C6 H61 0.995 no
C6 H62 0.990 no
C7 C8 1.506(8) yes
C7 H71 0.976 no
C7 H72 0.979 no
C8 C9 1.531(8) yes
C8 H81 0.970 no
C8 H82 0.971 no
C9 H91 0.984 no
C9 H92 0.975 no
C10 C11 1.530(8) yes
C10 H101 0.981 no
C10 H102 0.982 no
C11 Cu1 2.852(5) yes
C11 H111 0.972 no
C11 H112 0.963 no
C12 C13 1.537(8) yes
C12 Cu1 2.810(5) yes
C12 H121 0.964 no
C12 H122 0.964 no
C13 Cu1 2.725(5) yes
C13 H131 0.955 no
C13 H132 0.966 no
C14 C15 1.507(7) yes
C14 H141 0.980 no
C14 H142 0.983 no
C15 C16 1.312(9) yes
C15 H151 0.940 no
C16 H161 0.946 no
C16 H162 0.944 no
C17 C18 1.525(9) yes
C17 H171 0.974 no
C17 H172 0.982 no
C18 C19 1.525(8) yes
C18 H181 0.984 no
C18 H182 0.980 no
C19 H191 0.978 no
C19 H192 0.976 no
C20 N21 1.440(6) yes
C20 H201 0.978 no
C20 H202 0.982 no
N21 C22 1.416(7) yes
N21 C30 1.484(7) yes
C22 H221 0.981 no
C22 H222 0.983 no
C23 C24 1.512(8) yes
C23 H231 0.985 no
C23 H232 0.975 no
C24 C25 1.518(8) yes
C24 H241 0.972 no
C24 H242 0.984 no
C25 H251 0.983 no
C25 H252 0.976 no
C26 C27 1.530(8) yes
C26 Cu2 2.740(5) yes
C26 H261 0.964 no
C26 H262 0.957 no
C27 Cu2 2.799(5) yes
C27 H271 0.967 no
C27 H272 0.950 no
C28 C29 1.539(8) yes
C28 Cu2 2.867(5) yes
C28 H281 0.978 no
C28 H282 0.959 no
C29 H291 0.985 no
C29 H292 0.974 no
C30 C31 1.504(8) yes
C30 H301 0.982 no
C30 H302 0.984 no
C31 C32 1.310(9) yes
C31 H311 0.944 no
C32 H321 0.946 no
C32 H322 0.946 no
